data_4089400
loop_
_publ_author_name
'Wu, Siquan'
'Li, Xiaoyan'
'Xiong, Zichang'
'Xu, Wengang'
'Lu, Yunqiang'
'Sun, Hongjian'

_publ_section_title
;
 Synthesis and Reactivity of Silyl Iron, Cobalt, and Nickel Complexes
 Bearing a [PSiP]-Pincer Ligand via Si--H Bond Activation
;
_journal_issue 11
_journal_name_full Organometallics
_journal_page_first 3227
_journal_paper_doi 10.1021/om400047j
_journal_volume 32
_journal_year 2013
_chemical_formula_moiety 'C40 H40 Cl Ni P3 Si'
_chemical_formula_sum 'C40 H40 Cl Ni P3 Si'
_chemical_formula_weight 735.88
_space_group_IT_number 14
_space_group_name_Hall '-P 2ybc'
_space_group_name_H-M_alt 'P 1 21/c 1'
_symmetry_cell_setting monoclinic
_symmetry_space_group_name_H-M 'P 1 21/c 1'
_atom_sites_solution_hydrogens geom
_atom_sites_solution_primary direct
_atom_sites_solution_secondary difmap
_audit_creation_method SHELXL-97
_cell_angle_alpha 90.00
_cell_angle_beta 98.64(3)
_cell_angle_gamma 90.00
_cell_formula_units_Z 4
_cell_length_a 16.602(3)
_cell_length_b 10.086(2)
_cell_length_c 22.554(5)
_cell_measurement_temperature 293(2)
_cell_volume 3733.8(13)
_computing_cell_refinement 'Bruker XSCANS'
_computing_data_collection 'Bruker XSCANS'
_computing_data_reduction 'Bruker SHELXTL'
_computing_molecular_graphics 'Bruker SHELXTL'
_computing_publication_material 'Bruker SHELXTL'
_computing_structure_refinement 'SHELXL-97 (Sheldrick, 1997)'
_computing_structure_solution 'SHELXS-97 (Sheldrick, 1990)'
_diffrn_ambient_temperature 293(2)
_diffrn_measured_fraction_theta_full 0.984
_diffrn_measured_fraction_theta_max 0.984
_diffrn_measurement_device_type 'Bruker P4'
_diffrn_measurement_method '\w scans'
_diffrn_radiation_monochromator graphite
_diffrn_radiation_source 'fine-focus sealed tube'
_diffrn_radiation_type MoK\a
_diffrn_radiation_wavelength 0.71073
_diffrn_reflns_av_R_equivalents 0.1199
_diffrn_reflns_av_sigmaI/netI 0.1615
_diffrn_reflns_limit_h_max 16
_diffrn_reflns_limit_h_min -20
_diffrn_reflns_limit_k_max 12
_diffrn_reflns_limit_k_min -12
_diffrn_reflns_limit_l_max 27
_diffrn_reflns_limit_l_min -24
_diffrn_reflns_number 19374
_diffrn_reflns_theta_full 26.37
_diffrn_reflns_theta_max 26.37
_diffrn_reflns_theta_min 1.24
_exptl_absorpt_coefficient_mu 0.779
_exptl_absorpt_correction_T_max 0.8725
_exptl_absorpt_correction_T_min 0.8535
_exptl_absorpt_correction_type multi-scan
_exptl_absorpt_process_details sadabs
_exptl_crystal_density_diffrn 1.309
_exptl_crystal_density_method 'not measured'
_exptl_crystal_F_000 1536
_exptl_crystal_size_max 0.21
_exptl_crystal_size_mid 0.19
_exptl_crystal_size_min 0.18
_refine_diff_density_max 1.099
_refine_diff_density_min -0.915
_refine_diff_density_rms 0.119
_refine_ls_extinction_method none
_refine_ls_goodness_of_fit_ref 0.935
_refine_ls_hydrogen_treatment mixed
_refine_ls_matrix_type full
_refine_ls_number_parameters 419
_refine_ls_number_reflns 7521
_refine_ls_number_restraints 0
_refine_ls_restrained_S_all 0.935
_refine_ls_R_factor_all 0.1498
_refine_ls_R_factor_gt 0.0717
_refine_ls_shift/su_max 0.000
_refine_ls_shift/su_mean 0.000
_refine_ls_structure_factor_coef Fsqd
_refine_ls_weighting_details 'calc w=1/[\s^2^(Fo^2^)+(0.1099P)^2^+0.0000P] where P=(Fo^2^+2Fc^2^)/3'
_refine_ls_weighting_scheme calc
_refine_ls_wR_factor_gt 0.1727
_refine_ls_wR_factor_ref 0.2283
_reflns_number_gt 3762
_reflns_number_total 7521
_reflns_threshold_expression >2sigma(I)
_cod_data_source_file om400047j_si_002.cif
_cod_data_source_block complex3
_cod_depositor_comments
;
The following automatic conversions were performed:

data item '_symmetry_cell_setting' value 'Monoclinic' was changed to
'monoclinic' in accordance with the
/home/saulius/struct/COD-crude-data/automatic-downloads/DataCite-retrospective/ACS/depositions/lib/dictionaries/cif_core.dic
dictionary named 'cif_core.dic' version 2.4.2 last updated on
2011-04-26.

Automatic conversion script
Id: cif_fix_values 6909 2019-04-08 15:41:33Z antanas 
;
_cod_original_sg_symbol_H-M 'P2(1)/c  '
_cod_database_code 4089400

loop_
_symmetry_equiv_pos_as_xyz
'x, y, z'
'-x, y+1/2, -z+1/2'
'-x, -y, -z'
'x, -y-1/2, z-1/2'

loop_
_atom_site_label
_atom_site_type_symbol
_atom_site_fract_x
_atom_site_fract_y
_atom_site_fract_z
_atom_site_U_iso_or_equiv
_atom_site_adp_type
_atom_site_occupancy
_atom_site_symmetry_multiplicity
_atom_site_calc_flag
_atom_site_refinement_flags
C1 C 0.1169(4) 0.5449(6) 0.4077(2) 0.0390(15) Uani 1 1 d .
C2 C 0.0467(4) 0.5124(6) 0.4318(3) 0.0495(18) Uani 1 1 d .
H2 H 0.0274 0.5710 0.4583 0.059 Uiso 1 1 calc R
C3 C 0.0054(5) 0.3955(6) 0.4173(3) 0.0495(17) Uani 1 1 d .
H3 H -0.0414 0.3764 0.4337 0.059 Uiso 1 1 calc R
C4 C 0.0332(5) 0.3072(7) 0.3788(3) 0.0505(18) Uani 1 1 d .
H4 H 0.0069 0.2265 0.3703 0.061 Uiso 1 1 calc R
C5 C 0.1011(5) 0.3393(7) 0.3525(3) 0.0510(18) Uani 1 1 d .
H5 H 0.1186 0.2816 0.3249 0.061 Uiso 1 1 calc R
C6 C 0.1431(4) 0.4564(6) 0.3668(3) 0.0439(16) Uani 1 1 d .
H6 H 0.1889 0.4762 0.3492 0.053 Uiso 1 1 calc R
C7 C 0.1985(4) 0.6956(6) 0.5065(2) 0.0385(15) Uani 1 1 d .
C8 C 0.2083(4) 0.5769(6) 0.5388(3) 0.0450(17) Uani 1 1 d .
H8 H 0.1967 0.4968 0.5189 0.054 Uiso 1 1 calc R
C9 C 0.2355(5) 0.5771(8) 0.6010(3) 0.059(2) Uani 1 1 d .
H9 H 0.2426 0.4973 0.6218 0.071 Uiso 1 1 calc R
C10 C 0.2516(4) 0.6952(8) 0.6313(3) 0.0560(19) Uani 1 1 d .
H10 H 0.2680 0.6952 0.6726 0.067 Uiso 1 1 calc R
C11 C 0.2431(4) 0.8128(8) 0.6002(3) 0.0524(18) Uani 1 1 d .
H11 H 0.2553 0.8921 0.6206 0.063 Uiso 1 1 calc R
C12 C 0.2163(4) 0.8153(7) 0.5382(3) 0.0441(16) Uani 1 1 d .
H12 H 0.2103 0.8958 0.5179 0.053 Uiso 1 1 calc R
C13 C 0.0846(4) 0.8195(6) 0.4139(2) 0.0357(14) Uani 1 1 d .
C14 C 0.0297(4) 0.8437(6) 0.4534(3) 0.0429(16) Uani 1 1 d .
H14 H 0.0391 0.8107 0.4923 0.051 Uiso 1 1 calc R
C15 C -0.0394(4) 0.9177(7) 0.4338(3) 0.0487(17) Uani 1 1 d .
H15 H -0.0769 0.9341 0.4597 0.058 Uiso 1 1 calc R
C16 C -0.0533(4) 0.9675(6) 0.3761(3) 0.0479(17) Uani 1 1 d .
H16 H -0.1003 1.0162 0.3635 0.058 Uiso 1 1 calc R
C17 C 0.0017(4) 0.9461(6) 0.3370(3) 0.0459(17) Uani 1 1 d .
H17 H -0.0086 0.9802 0.2983 0.055 Uiso 1 1 calc R
C18 C 0.0737(4) 0.8724(6) 0.3556(2) 0.0379(15) Uani 1 1 d .
C19 C 0.1815(4) 0.9892(6) 0.2741(3) 0.0446(17) Uani 1 1 d .
C20 C 0.2511(4) 1.0539(6) 0.3035(3) 0.0427(16) Uani 1 1 d .
C21 C 0.2723(5) 1.1794(7) 0.2842(3) 0.0522(18) Uani 1 1 d .
H21 H 0.3186 1.2215 0.3038 0.063 Uiso 1 1 calc R
C22 C 0.2255(6) 1.2410(7) 0.2367(3) 0.061(2) Uani 1 1 d .
H22 H 0.2397 1.3248 0.2244 0.074 Uiso 1 1 calc R
C23 C 0.1573(5) 1.1778(7) 0.2073(3) 0.057(2) Uani 1 1 d .
H23 H 0.1259 1.2196 0.1750 0.069 Uiso 1 1 calc R
C24 C 0.1345(4) 1.0530(6) 0.2249(2) 0.0456(17) Uani 1 1 d .
H24 H 0.0885 1.0116 0.2043 0.055 Uiso 1 1 calc R
C25 C 0.3049(4) 1.0547(6) 0.4324(3) 0.0449(17) Uani 1 1 d .
C26 C 0.3645(5) 1.0494(7) 0.4819(3) 0.0552(19) Uani 1 1 d .
H26 H 0.4126 1.0037 0.4797 0.066 Uiso 1 1 calc R
C27 C 0.3536(6) 1.1119(8) 0.5357(3) 0.065(2) Uani 1 1 d .
H27 H 0.3938 1.1065 0.5691 0.078 Uiso 1 1 calc R
C28 C 0.2830(6) 1.1815(8) 0.5388(3) 0.071(3) Uani 1 1 d .
H28 H 0.2761 1.2243 0.5742 0.085 Uiso 1 1 calc R
C29 C 0.2226(6) 1.1882(7) 0.4901(3) 0.063(2) Uani 1 1 d .
H29 H 0.1746 1.2342 0.4925 0.076 Uiso 1 1 calc R
C30 C 0.2342(5) 1.1251(6) 0.4371(3) 0.0515(18) Uani 1 1 d .
H30 H 0.1935 1.1303 0.4040 0.062 Uiso 1 1 calc R
C31 C 0.4136(4) 0.9923(7) 0.3474(3) 0.0520(18) Uani 1 1 d .
C32 C 0.4609(5) 1.1000(8) 0.3689(3) 0.059(2) Uani 1 1 d .
H32 H 0.4436 1.1545 0.3978 0.071 Uiso 1 1 calc R
C33 C 0.5331(5) 1.1281(9) 0.3483(4) 0.075(3) Uani 1 1 d .
H33 H 0.5644 1.2003 0.3635 0.091 Uiso 1 1 calc R
C34 C 0.5588(6) 1.0482(11) 0.3048(4) 0.087(3) Uani 1 1 d .
H34 H 0.6069 1.0680 0.2901 0.104 Uiso 1 1 calc R
C35 C 0.5130(6) 0.9385(10) 0.2831(4) 0.080(3) Uani 1 1 d .
H35 H 0.5310 0.8834 0.2547 0.096 Uiso 1 1 calc R
C36 C 0.4397(5) 0.9112(8) 0.3040(3) 0.062(2) Uani 1 1 d .
H36 H 0.4083 0.8388 0.2890 0.075 Uiso 1 1 calc R
C37 C 0.4663(5) 0.6450(9) 0.3953(4) 0.070(2) Uani 1 1 d .
H37A H 0.5052 0.5902 0.4198 0.106 Uiso 1 1 calc R
H37B H 0.4870 0.7338 0.3947 0.106 Uiso 1 1 calc R
H37C H 0.4569 0.6105 0.3552 0.106 Uiso 1 1 calc R
C38 C 0.3523(5) 0.4679(7) 0.4320(3) 0.062(2) Uani 1 1 d .
H38A H 0.3429 0.4298 0.3925 0.094 Uiso 1 1 calc R
H38B H 0.3055 0.4536 0.4515 0.094 Uiso 1 1 calc R
H38C H 0.3991 0.4269 0.4549 0.094 Uiso 1 1 calc R
C39 C 0.4081(5) 0.6886(8) 0.5046(3) 0.062(2) Uani 1 1 d .
H39A H 0.3633 0.6914 0.5269 0.094 Uiso 1 1 calc R
H39B H 0.4342 0.7737 0.5063 0.094 Uiso 1 1 calc R
H39C H 0.4466 0.6228 0.5216 0.094 Uiso 1 1 calc R
C40 C 0.1018(5) 0.7150(7) 0.2488(3) 0.0542(19) Uani 1 1 d .
H40A H 0.1014 0.6264 0.2643 0.081 Uiso 1 1 calc R
H40B H 0.1303 0.7162 0.2148 0.081 Uiso 1 1 calc R
H40C H 0.0468 0.7446 0.2368 0.081 Uiso 1 1 calc R
Cl1 Cl 0.29047(10) 0.62686(15) 0.28745(6) 0.0433(4) Uani 1 1 d .
Ni1 Ni 0.26478(5) 0.75283(7) 0.37180(3) 0.0367(3) Uani 1 1 d .
P1 P 0.17092(11) 0.70201(15) 0.42490(6) 0.0363(4) Uani 1 1 d .
P2 P 0.31092(11) 0.95761(16) 0.36420(7) 0.0408(4) Uani 1 1 d .
P3 P 0.37045(12) 0.64610(17) 0.42618(7) 0.0453(5) Uani 1 1 d .
Si1 Si 0.15405(12) 0.82755(16) 0.30819(7) 0.0382(5) Uani 1 1 d .

loop_
_atom_site_aniso_label
_atom_site_aniso_U_11
_atom_site_aniso_U_22
_atom_site_aniso_U_33
_atom_site_aniso_U_23
_atom_site_aniso_U_13
_atom_site_aniso_U_12
C1 0.058(4) 0.033(3) 0.027(3) 0.002(2) 0.009(3) 0.003(3)
C2 0.074(5) 0.038(4) 0.041(3) -0.009(3) 0.022(4) -0.005(4)
C3 0.067(5) 0.041(4) 0.042(4) 0.001(3) 0.014(3) -0.012(4)
C4 0.073(5) 0.035(4) 0.044(4) 0.000(3) 0.009(4) -0.009(4)
C5 0.076(5) 0.036(4) 0.040(3) -0.007(3) 0.008(4) 0.012(4)
C6 0.061(5) 0.032(4) 0.041(3) -0.003(3) 0.016(3) 0.006(3)
C7 0.052(4) 0.036(3) 0.030(3) -0.001(3) 0.015(3) 0.002(3)
C8 0.071(5) 0.030(4) 0.038(3) 0.003(3) 0.019(3) -0.003(3)
C9 0.087(6) 0.058(5) 0.034(3) 0.020(3) 0.013(4) 0.010(4)
C10 0.068(5) 0.067(5) 0.034(3) 0.004(3) 0.011(4) 0.001(4)
C11 0.057(5) 0.061(5) 0.041(4) -0.018(3) 0.010(3) 0.002(4)
C12 0.057(4) 0.037(4) 0.040(3) -0.006(3) 0.012(3) -0.001(3)
C13 0.050(4) 0.023(3) 0.035(3) -0.003(2) 0.008(3) -0.004(3)
C14 0.064(5) 0.033(4) 0.035(3) -0.004(3) 0.019(3) 0.002(3)
C15 0.058(5) 0.043(4) 0.050(4) -0.010(3) 0.024(3) 0.000(4)
C16 0.054(4) 0.028(4) 0.065(4) -0.001(3) 0.018(4) -0.004(3)
C17 0.065(5) 0.036(4) 0.038(3) 0.006(3) 0.013(3) 0.001(3)
C18 0.053(4) 0.024(3) 0.037(3) -0.001(2) 0.009(3) -0.002(3)
C19 0.074(5) 0.029(3) 0.034(3) 0.000(3) 0.020(3) 0.007(3)
C20 0.069(5) 0.028(3) 0.034(3) 0.002(3) 0.017(3) 0.006(3)
C21 0.071(5) 0.039(4) 0.050(4) 0.006(3) 0.018(4) -0.005(4)
C22 0.094(6) 0.038(4) 0.056(4) 0.019(4) 0.028(4) 0.004(4)
C23 0.088(6) 0.047(5) 0.039(4) 0.011(3) 0.015(4) 0.008(4)
C24 0.066(5) 0.041(4) 0.030(3) 0.003(3) 0.008(3) 0.006(3)
C25 0.068(5) 0.027(3) 0.042(4) 0.004(3) 0.017(3) -0.012(3)
C26 0.077(5) 0.045(4) 0.044(4) 0.004(3) 0.011(4) -0.007(4)
C27 0.092(6) 0.058(5) 0.042(4) -0.007(4) 0.004(4) -0.018(5)
C28 0.124(8) 0.041(5) 0.055(5) -0.015(4) 0.037(5) -0.021(5)
C29 0.102(7) 0.035(4) 0.058(5) -0.001(3) 0.033(5) -0.004(4)
C30 0.074(5) 0.038(4) 0.045(4) -0.003(3) 0.017(4) -0.006(4)
C31 0.061(5) 0.049(4) 0.050(4) 0.005(3) 0.019(4) -0.006(4)
C32 0.069(5) 0.060(5) 0.050(4) 0.008(4) 0.013(4) -0.011(4)
C33 0.081(6) 0.085(7) 0.063(5) 0.016(5) 0.016(5) -0.033(5)
C34 0.073(6) 0.127(9) 0.065(5) 0.027(6) 0.025(5) -0.021(6)
C35 0.079(6) 0.109(8) 0.059(5) 0.005(5) 0.030(5) 0.001(6)
C36 0.067(5) 0.074(6) 0.052(4) 0.007(4) 0.029(4) -0.004(4)
C37 0.062(5) 0.077(6) 0.075(5) 0.010(4) 0.020(4) 0.006(4)
C38 0.085(6) 0.042(4) 0.059(4) 0.010(3) 0.008(4) 0.012(4)
C39 0.075(6) 0.056(5) 0.055(4) 0.004(4) 0.002(4) 0.011(4)
C40 0.081(6) 0.045(4) 0.034(3) 0.002(3) 0.003(4) 0.001(4)
Cl1 0.0569(11) 0.0449(9) 0.0330(7) -0.0092(6) 0.0228(7) 0.0015(8)
Ni1 0.0537(6) 0.0284(4) 0.0302(4) 0.0005(3) 0.0137(4) 0.0001(4)
P1 0.0565(11) 0.0249(8) 0.0293(7) -0.0010(6) 0.0128(7) -0.0012(8)
P2 0.0565(11) 0.0322(9) 0.0365(8) 0.0013(7) 0.0157(8) -0.0043(8)
P3 0.0564(12) 0.0365(10) 0.0438(9) 0.0041(7) 0.0098(8) 0.0035(9)
Si1 0.0572(12) 0.0289(10) 0.0293(8) -0.0005(7) 0.0095(8) 0.0005(9)

loop_
_atom_type_symbol
_atom_type_description
_atom_type_scat_dispersion_real
_atom_type_scat_dispersion_imag
_atom_type_scat_source
C C 0.0033 0.0016 'International Tables Vol C Tables 4.2.6.8 and 6.1.1.4'
H H 0.0000 0.0000 'International Tables Vol C Tables 4.2.6.8 and 6.1.1.4'
Si Si 0.0817 0.0704 'International Tables Vol C Tables 4.2.6.8 and 6.1.1.4'
P P 0.1023 0.0942 'International Tables Vol C Tables 4.2.6.8 and 6.1.1.4'
Cl Cl 0.1484 0.1585 'International Tables Vol C Tables 4.2.6.8 and 6.1.1.4'
Ni Ni 0.3393 1.1124 'International Tables Vol C Tables 4.2.6.8 and 6.1.1.4'

loop_
_geom_angle_atom_site_label_1
_geom_angle_atom_site_label_2
_geom_angle_atom_site_label_3
_geom_angle
C2 C1 C6 117.8(6)
C2 C1 P1 122.0(4)
C6 C1 P1 120.1(5)
C3 C2 C1 121.5(6)
C3 C2 H2 119.2
C1 C2 H2 119.2
C4 C3 C2 120.1(7)
C4 C3 H3 119.9
C2 C3 H3 119.9
C3 C4 C5 119.4(7)
C3 C4 H4 120.3
C5 C4 H4 120.3
C6 C5 C4 120.8(6)
C6 C5 H5 119.6
C4 C5 H5 119.6
C5 C6 C1 120.2(6)
C5 C6 H6 119.9
C1 C6 H6 119.9
C8 C7 C12 118.0(5)
C8 C7 P1 123.1(5)
C12 C7 P1 118.7(5)
C7 C8 C9 120.8(6)
C7 C8 H8 119.6
C9 C8 H8 119.6
C10 C9 C8 120.3(6)
C10 C9 H9 119.8
C8 C9 H9 119.8
C11 C10 C9 119.6(6)
C11 C10 H10 120.2
C9 C10 H10 120.2
C10 C11 C12 121.2(7)
C10 C11 H11 119.4
C12 C11 H11 119.4
C11 C12 C7 120.0(6)
C11 C12 H12 120.0
C7 C12 H12 120.0
C14 C13 C18 121.9(6)
C14 C13 P1 126.7(5)
C18 C13 P1 111.0(4)
C15 C14 C13 118.9(5)
C15 C14 H14 120.6
C13 C14 H14 120.6
C16 C15 C14 120.7(6)
C16 C15 H15 119.7
C14 C15 H15 119.7
C17 C16 C15 120.9(6)
C17 C16 H16 119.5
C15 C16 H16 119.5
C16 C17 C18 120.2(6)
C16 C17 H17 119.9
C18 C17 H17 119.9
C13 C18 C17 117.5(5)
C13 C18 Si1 115.9(5)
C17 C18 Si1 126.5(4)
C20 C19 C24 118.6(6)
C20 C19 Si1 116.1(4)
C24 C19 Si1 125.1(6)
C21 C20 C19 120.0(6)
C21 C20 P2 125.0(6)
C19 C20 P2 114.9(4)
C22 C21 C20 120.8(7)
C22 C21 H21 119.6
C20 C21 H21 119.6
C21 C22 C23 119.5(7)
C21 C22 H22 120.2
C23 C22 H22 120.2
C22 C23 C24 121.4(7)
C22 C23 H23 119.3
C24 C23 H23 119.3
C23 C24 C19 119.7(7)
C23 C24 H24 120.2
C19 C24 H24 120.2
C26 C25 C30 118.0(6)
C26 C25 P2 122.3(6)
C30 C25 P2 119.3(5)
C25 C26 C27 120.8(8)
C25 C26 H26 119.6
C27 C26 H26 119.6
C28 C27 C26 119.6(7)
C28 C27 H27 120.2
C26 C27 H27 120.2
C29 C28 C27 120.7(7)
C29 C28 H28 119.7
C27 C28 H28 119.7
C28 C29 C30 119.0(8)
C28 C29 H29 120.5
C30 C29 H29 120.5
C25 C30 C29 121.8(7)
C25 C30 H30 119.1
C29 C30 H30 119.1
C32 C31 C36 119.1(7)
C32 C31 P2 124.9(6)
C36 C31 P2 115.4(6)
C33 C32 C31 121.2(8)
C33 C32 H32 119.4
C31 C32 H32 119.4
C32 C33 C34 119.7(8)
C32 C33 H33 120.1
C34 C33 H33 120.1
C33 C34 C35 120.1(8)
C33 C34 H34 119.9
C35 C34 H34 119.9
C34 C35 C36 119.8(8)
C34 C35 H35 120.1
C36 C35 H35 120.1
C31 C36 C35 120.0(8)
C31 C36 H36 120.0
C35 C36 H36 120.0
P3 C37 H37A 109.5
P3 C37 H37B 109.5
H37A C37 H37B 109.5
P3 C37 H37C 109.5
H37A C37 H37C 109.5
H37B C37 H37C 109.5
P3 C38 H38A 109.5
P3 C38 H38B 109.5
H38A C38 H38B 109.5
P3 C38 H38C 109.5
H38A C38 H38C 109.5
H38B C38 H38C 109.5
P3 C39 H39A 109.5
P3 C39 H39B 109.5
H39A C39 H39B 109.5
P3 C39 H39C 109.5
H39A C39 H39C 109.5
H39B C39 H39C 109.5
Si1 C40 H40A 109.5
Si1 C40 H40B 109.5
H40A C40 H40B 109.5
Si1 C40 H40C 109.5
H40A C40 H40C 109.5
H40B C40 H40C 109.5
P1 Ni1 P2 123.29(7)
P1 Ni1 P3 98.73(7)
P2 Ni1 P3 103.70(8)
P1 Ni1 Si1 81.21(7)
P2 Ni1 Si1 84.20(7)
P3 Ni1 Si1 170.26(7)
P1 Ni1 Cl1 123.13(7)
P2 Ni1 Cl1 109.26(6)
P3 Ni1 Cl1 87.81(7)
Si1 Ni1 Cl1 84.15(6)
C7 P1 C1 102.9(3)
C7 P1 C13 103.2(3)
C1 P1 C13 100.4(3)
C7 P1 Ni1 118.2(2)
C1 P1 Ni1 117.19(19)
C13 P1 Ni1 112.48(19)
C31 P2 C25 103.9(3)
C31 P2 C20 99.2(3)
C25 P2 C20 104.4(3)
C31 P2 Ni1 122.4(2)
C25 P2 Ni1 111.63(19)
C20 P2 Ni1 113.2(2)
C37 P3 C38 100.5(4)
C37 P3 C39 100.3(4)
C38 P3 C39 101.3(3)
C37 P3 Ni1 116.4(3)
C38 P3 Ni1 112.6(3)
C39 P3 Ni1 122.5(3)
C40 Si1 C18 105.1(3)
C40 Si1 C19 110.4(3)
C18 Si1 C19 105.0(3)
C40 Si1 Ni1 119.6(2)
C18 Si1 Ni1 107.1(2)
C19 Si1 Ni1 108.7(2)

loop_
_geom_bond_atom_site_label_1
_geom_bond_atom_site_label_2
_geom_bond_distance
C1 C2 1.398(8)
C1 C6 1.398(8)
C1 P1 1.833(6)
C2 C3 1.379(9)
C2 H2 0.9300
C3 C4 1.373(9)
C3 H3 0.9300
C4 C5 1.388(10)
C4 H4 0.9300
C5 C6 1.385(9)
C5 H5 0.9300
C6 H6 0.9300
C7 C8 1.398(8)
C7 C12 1.410(8)
C7 P1 1.830(6)
C8 C9 1.408(9)
C8 H8 0.9300
C9 C10 1.379(10)
C9 H9 0.9300
C10 C11 1.375(10)
C10 H10 0.9300
C11 C12 1.403(8)
C11 H11 0.9300
C12 H12 0.9300
C13 C14 1.389(8)
C13 C18 1.405(8)
C13 P1 1.847(6)
C14 C15 1.385(9)
C14 H14 0.9300
C15 C16 1.380(9)
C15 H15 0.9300
C16 C17 1.378(9)
C16 H16 0.9300
C17 C18 1.417(9)
C17 H17 0.9300
C18 Si1 1.887(6)
C19 C20 1.403(9)
C19 C24 1.413(8)
C19 Si1 1.888(6)
C20 C21 1.401(9)
C20 P2 1.842(6)
C21 C22 1.375(10)
C21 H21 0.9300
C22 C23 1.379(11)
C22 H22 0.9300
C23 C24 1.390(9)
C23 H23 0.9300
C24 H24 0.9300
C25 C26 1.378(9)
C25 C30 1.390(10)
C25 P2 1.839(6)
C26 C27 1.403(9)
C26 H26 0.9300
C27 C28 1.377(11)
C27 H27 0.9300
C28 C29 1.373(11)
C28 H28 0.9300
C29 C30 1.392(9)
C29 H29 0.9300
C30 H30 0.9300
C31 C32 1.384(10)
C31 C36 1.394(9)
C31 P2 1.835(7)
C32 C33 1.380(10)
C32 H32 0.9300
C33 C34 1.385(12)
C33 H33 0.9300
C34 C35 1.390(12)
C34 H34 0.9300
C35 C36 1.397(11)
C35 H35 0.9300
C36 H36 0.9300
C37 P3 1.830(7)
C37 H37A 0.9600
C37 H37B 0.9600
C37 H37C 0.9600
C38 P3 1.830(7)
C38 H38A 0.9600
C38 H38B 0.9600
C38 H38C 0.9600
C39 P3 1.836(7)
C39 H39A 0.9600
C39 H39B 0.9600
C39 H39C 0.9600
C40 Si1 1.867(7)
C40 H40A 0.9600
C40 H40B 0.9600
C40 H40C 0.9600
Cl1 Ni1 2.3789(15)
Ni1 P1 2.1647(18)
Ni1 P2 2.2185(18)
Ni1 P3 2.257(2)
Ni1 Si1 2.283(2)
